data_7205567
loop_
_publ_author_name
'Soegiarto, Airon C.'
'Yan, Wah'
'Kent, Andrew D.'
'Ward, Michael D.'

_publ_section_title
;
 Regulating low-dimensional magnetic behavior of organic radicals in
 crystalline hydrogen-bonded host frameworks
;
_journal_issue 7
_journal_name_full 'Journal of Materials Chemistry'
_journal_page_first 2204
_journal_paper_doi 10.1039/c0jm03449e
_journal_volume 21
_journal_year 2011
_chemical_formula_sum 'C30 H54 N8 O8 S2'
_chemical_formula_weight 718.93
_chemical_name_systematic
;
?
;
_space_group_IT_number 61
_symmetry_cell_setting orthorhombic
_symmetry_space_group_name_Hall '-P 2ac 2ab'
_symmetry_space_group_name_H-M 'P b c a'
_atom_sites_solution_hydrogens geom
_atom_sites_solution_primary direct
_atom_sites_solution_secondary difmap
_audit_creation_method SHELXL-97
_cell_angle_alpha 90.00
_cell_angle_beta 90.00
_cell_angle_gamma 90.00
_cell_formula_units_Z 4
_cell_length_a 12.7246(8)
_cell_length_b 12.4100(8)
_cell_length_c 24.2921(15)
_cell_measurement_reflns_used 9486
_cell_measurement_temperature 200(2)
_cell_measurement_theta_max 28.51
_cell_measurement_theta_min 2.32
_cell_volume 3836.0(4)
_computing_cell_refinement 'Bruker SAINT'
_computing_data_collection 'Bruker APEX2'
_computing_data_reduction 'Bruker SAINT'
_computing_molecular_graphics 'Bruker SHELXTL'
_computing_publication_material 'Bruker SHELXTL'
_computing_structure_refinement 'SHELXL-97 (Sheldrick, 2008)'
_computing_structure_solution 'SHELXS-97 (Sheldrick, 2008)'
_diffrn_ambient_temperature 200(2)
_diffrn_measured_fraction_theta_full 0.998
_diffrn_measured_fraction_theta_max 0.998
_diffrn_measurement_device_type 'Bruker APEX-II CCD'
_diffrn_measurement_method '\f and \w scans'
_diffrn_radiation_monochromator graphite
_diffrn_radiation_source 'fine-focus sealed tube'
_diffrn_radiation_type MoK\a
_diffrn_radiation_wavelength 0.71073
_diffrn_reflns_av_R_equivalents 0.0297
_diffrn_reflns_av_sigmaI/netI 0.0087
_diffrn_reflns_limit_h_max 16
_diffrn_reflns_limit_h_min -17
_diffrn_reflns_limit_k_max 16
_diffrn_reflns_limit_k_min -16
_diffrn_reflns_limit_l_max 32
_diffrn_reflns_limit_l_min -32
_diffrn_reflns_number 126264
_diffrn_reflns_theta_full 28.63
_diffrn_reflns_theta_max 28.63
_diffrn_reflns_theta_min 1.68
_exptl_absorpt_coefficient_mu 0.194
_exptl_absorpt_correction_T_max 0.9495
_exptl_absorpt_correction_T_min 0.9300
_exptl_absorpt_correction_type multi-scan
_exptl_absorpt_process_details sadabs
_exptl_crystal_colour orange
_exptl_crystal_density_diffrn 1.245
_exptl_crystal_density_method 'not measured'
_exptl_crystal_description block
_exptl_crystal_F_000 1544
_exptl_crystal_size_max 0.38
_exptl_crystal_size_mid 0.28
_exptl_crystal_size_min 0.27
_refine_diff_density_max 0.364
_refine_diff_density_min -0.419
_refine_diff_density_rms 0.051
_refine_ls_extinction_method none
_refine_ls_goodness_of_fit_ref 1.047
_refine_ls_hydrogen_treatment constr
_refine_ls_matrix_type full
_refine_ls_number_parameters 221
_refine_ls_number_reflns 4906
_refine_ls_number_restraints 0
_refine_ls_restrained_S_all 1.047
_refine_ls_R_factor_all 0.0389
_refine_ls_R_factor_gt 0.0343
_refine_ls_shift/su_max 0.001
_refine_ls_shift/su_mean 0.000
_refine_ls_structure_factor_coef Fsqd
_refine_ls_weighting_details 'calc w=1/[\s^2^(Fo^2^)+(0.0531P)^2^+1.4102P] where P=(Fo^2^+2Fc^2^)/3'
_refine_ls_weighting_scheme calc
_refine_ls_wR_factor_gt 0.0941
_refine_ls_wR_factor_ref 0.0994
_reflns_number_gt 4379
_reflns_number_total 4906
_reflns_threshold_expression >2sigma(I)
_cod_data_source_file C0JM03449E.TXT
_cod_data_source_block GDS_1
_cod_depositor_comments
;
The following automatic conversions were performed:
'_symmetry_cell_setting' value 'Orthorhombic' changed to 'orthorhombic'
according to '/home/saulius/struct/CIF-dictionaries/cif_core.dic'
dictionary named 'cif_core.dic' version 2.4.1 from 2010-06-29.

Automatic conversion script
Id: cif_fix_enum 1555 2011-01-17 13:19:09Z saulius 
;
_cod_original_sg_symbol_H-M Pbca
_cod_database_code 7205567

loop_
_symmetry_equiv_pos_as_xyz
'x, y, z'
'-x+1/2, -y, z+1/2'
'-x, y+1/2, -z+1/2'
'x+1/2, -y+1/2, -z'
'-x, -y, -z'
'x-1/2, y, -z-1/2'
'x, -y-1/2, z-1/2'
'-x-1/2, y-1/2, z'

loop_
_atom_site_label
_atom_site_type_symbol
_atom_site_fract_x
_atom_site_fract_y
_atom_site_fract_z
_atom_site_U_iso_or_equiv
_atom_site_adp_type
_atom_site_occupancy
_atom_site_symmetry_multiplicity
_atom_site_calc_flag
_atom_site_refinement_flags
_atom_site_disorder_assembly
_atom_site_disorder_group
S1 S 0.07662(2) 0.51647(2) 0.170205(10) 0.01950(8) Uani 1 1 d . . .
C2 C 0.05435(8) 0.49399(8) 0.09934(4) 0.01977(19) Uani 1 1 d . . .
C4 C 0.07407(9) 0.38950(9) 0.07822(5) 0.0267(2) Uani 1 1 d . . .
H4 H 0.1023 0.3351 0.1014 0.032 Uiso 1 1 calc R . .
C1 C 0.15222(9) 0.19512(9) 0.23058(4) 0.0234(2) Uani 1 1 d . . .
C3 C 0.01417(8) 0.57415(8) 0.06685(4) 0.0210(2) Uani 1 1 d . . .
H3 H 0.0022 0.6439 0.0817 0.025 Uiso 1 1 calc R . .
C7 C 0.68860(9) 0.44476(10) 0.10104(5) 0.0292(2) Uani 1 1 d . . .
C5 C -0.00949(8) 0.55241(8) 0.01070(4) 0.0200(2) Uani 1 1 d . . .
C11 C 0.48234(9) 0.46903(10) 0.10180(5) 0.0299(2) Uani 1 1 d . . .
C6 C 0.05231(10) 0.36716(9) 0.02417(5) 0.0270(2) Uani 1 1 d . . .
H6 H 0.0660 0.2973 0.0099 0.032 Uiso 1 1 calc R . .
C13 C 0.44797(10) 0.41741(11) 0.15619(5) 0.0344(3) Uani 1 1 d . . .
H13A H 0.4487 0.3388 0.1524 0.052 Uiso 1 1 calc R . .
H13B H 0.3767 0.4415 0.1654 0.052 Uiso 1 1 calc R . .
H13C H 0.4965 0.4390 0.1855 0.052 Uiso 1 1 calc R . .
C8 C 0.69607(12) 0.56728(11) 0.10630(7) 0.0448(3) Uani 1 1 d . . .
H8A H 0.7621 0.5860 0.1257 0.054 Uiso 1 1 calc R . .
H8B H 0.6993 0.5993 0.0690 0.054 Uiso 1 1 calc R . .
C14 C 0.76596(11) 0.40423(13) 0.05780(6) 0.0435(3) Uani 1 1 d . . .
H14A H 0.7601 0.3257 0.0546 0.065 Uiso 1 1 calc R . .
H14B H 0.8377 0.4234 0.0688 0.065 Uiso 1 1 calc R . .
H14C H 0.7498 0.4375 0.0222 0.065 Uiso 1 1 calc R . .
C15 C 0.71298(12) 0.38912(14) 0.15608(6) 0.0449(3) Uani 1 1 d . . .
H15A H 0.6705 0.4218 0.1853 0.067 Uiso 1 1 calc R . .
H15B H 0.7877 0.3979 0.1648 0.067 Uiso 1 1 calc R . .
H15C H 0.6963 0.3122 0.1533 0.067 Uiso 1 1 calc R . .
C10 C 0.50281(13) 0.58964(12) 0.10776(7) 0.0471(4) Uani 1 1 d . . .
H10A H 0.5048 0.6225 0.0706 0.056 Uiso 1 1 calc R . .
H10B H 0.4435 0.6226 0.1281 0.056 Uiso 1 1 calc R . .
C9 C 0.60385(15) 0.61629(12) 0.13734(8) 0.0556(4) Uani 1 1 d . . .
H9A H 0.6016 0.5873 0.1753 0.067 Uiso 1 1 calc R . .
H9B H 0.6125 0.6954 0.1396 0.067 Uiso 1 1 calc R . .
C12 C 0.39683(13) 0.44872(19) 0.05920(7) 0.0581(5) Uani 1 1 d . . .
H12A H 0.4200 0.4757 0.0233 0.087 Uiso 1 1 calc R . .
H12B H 0.3324 0.4862 0.0702 0.087 Uiso 1 1 calc R . .
H12C H 0.3830 0.3712 0.0567 0.087 Uiso 1 1 calc R . .
N2 N 0.17122(8) 0.09654(8) 0.24958(4) 0.0289(2) Uani 1 1 d . . .
H2A H 0.1246 0.0640 0.2705 0.035 Uiso 1 1 calc R . .
H2B H 0.2304 0.0638 0.2412 0.035 Uiso 1 1 calc R . .
N4 N 0.58048(7) 0.41477(8) 0.08256(4) 0.0263(2) Uani 1 1 d . . .
N1 N 0.06309(8) 0.24435(8) 0.24319(4) 0.0281(2) Uani 1 1 d . . .
H1A H 0.0504 0.3095 0.2305 0.034 Uiso 1 1 calc R . .
H1B H 0.0165 0.2119 0.2642 0.034 Uiso 1 1 calc R . .
N3 N 0.22281(8) 0.24373(8) 0.19881(4) 0.0315(2) Uani 1 1 d . . .
H3A H 0.2104 0.3089 0.1861 0.038 Uiso 1 1 calc R . .
H3B H 0.2820 0.2108 0.1905 0.038 Uiso 1 1 calc R . .
O2 O 0.07400(6) 0.63283(6) 0.17935(3) 0.02502(17) Uani 1 1 d . . .
O1 O -0.00721(7) 0.46000(7) 0.19940(3) 0.02736(18) Uani 1 1 d . . .
O3 O 0.17976(7) 0.47042(7) 0.18270(3) 0.02795(18) Uani 1 1 d . . .
O4 O 0.56982(8) 0.31790(9) 0.06562(5) 0.0496(3) Uani 1 1 d . . .

loop_
_atom_site_aniso_label
_atom_site_aniso_U_11
_atom_site_aniso_U_22
_atom_site_aniso_U_33
_atom_site_aniso_U_23
_atom_site_aniso_U_13
_atom_site_aniso_U_12
S1 0.02189(14) 0.01948(13) 0.01712(13) -0.00137(8) -0.00063(8) 0.00075(9)
C2 0.0222(5) 0.0200(4) 0.0171(4) -0.0019(4) 0.0009(4) -0.0004(4)
C4 0.0378(6) 0.0200(5) 0.0222(5) -0.0002(4) -0.0037(4) 0.0058(4)
C1 0.0260(5) 0.0233(5) 0.0210(5) -0.0025(4) 0.0004(4) -0.0014(4)
C3 0.0255(5) 0.0180(4) 0.0194(5) -0.0024(4) 0.0015(4) 0.0012(4)
C7 0.0247(5) 0.0308(6) 0.0322(6) -0.0009(5) 0.0021(4) -0.0049(4)
C5 0.0237(5) 0.0177(5) 0.0184(4) -0.0011(4) 0.0018(4) 0.0011(4)
C11 0.0258(5) 0.0375(6) 0.0266(5) 0.0026(5) 0.0035(4) 0.0033(5)
C6 0.0407(6) 0.0177(5) 0.0225(5) -0.0027(4) -0.0023(4) 0.0062(4)
C13 0.0328(6) 0.0403(7) 0.0302(6) 0.0036(5) 0.0094(5) 0.0029(5)
C8 0.0461(8) 0.0338(7) 0.0546(8) -0.0053(6) 0.0039(7) -0.0177(6)
C14 0.0292(6) 0.0536(8) 0.0477(8) -0.0008(7) 0.0129(6) -0.0003(6)
C15 0.0358(7) 0.0585(9) 0.0403(7) 0.0091(7) -0.0030(6) 0.0027(6)
C10 0.0562(9) 0.0306(6) 0.0544(9) 0.0083(6) 0.0162(7) 0.0136(6)
C9 0.0701(11) 0.0264(6) 0.0704(11) -0.0159(7) 0.0141(9) -0.0096(7)
C12 0.0306(7) 0.1073(15) 0.0365(8) 0.0089(9) -0.0049(6) -0.0023(8)
N2 0.0292(5) 0.0238(4) 0.0338(5) 0.0039(4) 0.0065(4) 0.0019(4)
N4 0.0261(5) 0.0269(5) 0.0260(5) -0.0064(4) 0.0050(4) -0.0052(4)
N1 0.0287(5) 0.0245(4) 0.0311(5) 0.0024(4) 0.0078(4) 0.0020(4)
N3 0.0283(5) 0.0262(5) 0.0399(6) 0.0062(4) 0.0102(4) 0.0022(4)
O2 0.0310(4) 0.0207(4) 0.0234(4) -0.0046(3) -0.0004(3) 0.0010(3)
O1 0.0309(4) 0.0280(4) 0.0231(4) 0.0019(3) 0.0055(3) -0.0021(3)
O3 0.0261(4) 0.0278(4) 0.0300(4) -0.0034(3) -0.0071(3) 0.0045(3)
O4 0.0468(6) 0.0389(5) 0.0630(7) -0.0294(5) 0.0165(5) -0.0157(4)

loop_
_atom_type_symbol
_atom_type_description
_atom_type_scat_dispersion_real
_atom_type_scat_dispersion_imag
_atom_type_scat_source
C C 0.0033 0.0016 'International Tables Vol C Tables 4.2.6.8 and 6.1.1.4'
H H 0.0000 0.0000 'International Tables Vol C Tables 4.2.6.8 and 6.1.1.4'
N N 0.0061 0.0033 'International Tables Vol C Tables 4.2.6.8 and 6.1.1.4'
O O 0.0106 0.0060 'International Tables Vol C Tables 4.2.6.8 and 6.1.1.4'
S S 0.1246 0.1234 'International Tables Vol C Tables 4.2.6.8 and 6.1.1.4'

loop_
_geom_angle_atom_site_label_1
_geom_angle_atom_site_label_2
_geom_angle_atom_site_label_3
_geom_angle
_geom_angle_site_symmetry_1
_geom_angle_site_symmetry_3
_geom_angle_publ_flag
O1 S1 O2 112.56(5) . . ?
O1 S1 O3 111.54(5) . . ?
O2 S1 O3 112.01(5) . . ?
O1 S1 C2 106.28(5) . . ?
O2 S1 C2 107.49(5) . . ?
O3 S1 C2 106.52(5) . . ?
C3 C2 C4 121.50(9) . . ?
C3 C2 S1 120.46(8) . . ?
C4 C2 S1 117.96(8) . . ?
C6 C4 C2 119.76(10) . . ?
C6 C4 H4 120.1 . . ?
C2 C4 H4 120.1 . . ?
N1 C1 N3 120.25(10) . . ?
N1 C1 N2 119.99(10) . . ?
N3 C1 N2 119.76(10) . . ?
C2 C3 C5 119.61(9) . . ?
C2 C3 H3 120.2 . . ?
C5 C3 H3 120.2 . . ?
N4 C7 C14 107.78(10) . . ?
N4 C7 C8 109.27(11) . . ?
C14 C7 C8 110.21(11) . . ?
N4 C7 C15 109.59(10) . . ?
C14 C7 C15 108.72(11) . . ?
C8 C7 C15 111.20(12) . . ?
C6 C5 C5 119.39(11) 5_565 5_565 ?
C6 C5 C3 121.38(9) 5_565 . ?
C5 C5 C3 119.23(11) 5_565 . ?
N4 C11 C12 108.06(11) . . ?
N4 C11 C10 109.21(10) . . ?
C12 C11 C10 110.41(13) . . ?
N4 C11 C13 108.66(10) . . ?
C12 C11 C13 108.23(11) . . ?
C10 C11 C13 112.16(11) . . ?
C4 C6 C5 120.51(10) . 5_565 ?
C4 C6 H6 119.7 . . ?
C5 C6 H6 119.7 5_565 . ?
C11 C13 H13A 109.5 . . ?
C11 C13 H13B 109.5 . . ?
H13A C13 H13B 109.5 . . ?
C11 C13 H13C 109.5 . . ?
H13A C13 H13C 109.5 . . ?
H13B C13 H13C 109.5 . . ?
C9 C8 C7 113.02(11) . . ?
C9 C8 H8A 109.0 . . ?
C7 C8 H8A 109.0 . . ?
C9 C8 H8B 109.0 . . ?
C7 C8 H8B 109.0 . . ?
H8A C8 H8B 107.8 . . ?
C7 C14 H14A 109.5 . . ?
C7 C14 H14B 109.5 . . ?
H14A C14 H14B 109.5 . . ?
C7 C14 H14C 109.5 . . ?
H14A C14 H14C 109.5 . . ?
H14B C14 H14C 109.5 . . ?
C7 C15 H15A 109.5 . . ?
C7 C15 H15B 109.5 . . ?
H15A C15 H15B 109.5 . . ?
C7 C15 H15C 109.5 . . ?
H15A C15 H15C 109.5 . . ?
H15B C15 H15C 109.5 . . ?
C9 C10 C11 113.92(12) . . ?
C9 C10 H10A 108.8 . . ?
C11 C10 H10A 108.8 . . ?
C9 C10 H10B 108.8 . . ?
C11 C10 H10B 108.8 . . ?
H10A C10 H10B 107.7 . . ?
C10 C9 C8 109.47(13) . . ?
C10 C9 H9A 109.8 . . ?
C8 C9 H9A 109.8 . . ?
C10 C9 H9B 109.8 . . ?
C8 C9 H9B 109.8 . . ?
H9A C9 H9B 108.2 . . ?
C11 C12 H12A 109.5 . . ?
C11 C12 H12B 109.5 . . ?
H12A C12 H12B 109.5 . . ?
C11 C12 H12C 109.5 . . ?
H12A C12 H12C 109.5 . . ?
H12B C12 H12C 109.5 . . ?
C1 N2 H2A 120.0 . . ?
C1 N2 H2B 120.0 . . ?
H2A N2 H2B 120.0 . . ?
O4 N4 C11 115.86(9) . . ?
O4 N4 C7 115.39(10) . . ?
C11 N4 C7 124.29(9) . . ?
C1 N1 H1A 120.0 . . ?
C1 N1 H1B 120.0 . . ?
H1A N1 H1B 120.0 . . ?
C1 N3 H3A 120.0 . . ?
C1 N3 H3B 120.0 . . ?
H3A N3 H3B 120.0 . . ?

loop_
_geom_bond_atom_site_label_1
_geom_bond_atom_site_label_2
_geom_bond_distance
_geom_bond_site_symmetry_2
_geom_bond_publ_flag
S1 O1 1.4601(8) . ?
S1 O2 1.4614(8) . ?
S1 O3 1.4632(8) . ?
S1 C2 1.7668(10) . ?
C2 C3 1.3689(14) . ?
C2 C4 1.4169(14) . ?
C4 C6 1.3703(15) . ?
C4 H4 0.9500 . ?
C1 N1 1.3242(14) . ?
C1 N3 1.3289(14) . ?
C1 N2 1.3297(14) . ?
C3 C5 1.4226(14) . ?
C3 H3 0.9500 . ?
C7 N4 1.4943(15) . ?
C7 C14 1.5249(17) . ?
C7 C8 1.5288(18) . ?
C7 C15 1.5366(19) . ?
C5 C6 1.4179(14) 5_565 ?
C5 C5 1.4217(19) 5_565 ?
C11 N4 1.4938(15) . ?
C11 C12 1.523(2) . ?
C11 C10 1.5261(19) . ?
C11 C13 1.5320(17) . ?
C6 C5 1.4179(14) 5_565 ?
C6 H6 0.9500 . ?
C13 H13A 0.9800 . ?
C13 H13B 0.9800 . ?
C13 H13C 0.9800 . ?
C8 C9 1.522(2) . ?
C8 H8A 0.9900 . ?
C8 H8B 0.9900 . ?
C14 H14A 0.9800 . ?
C14 H14B 0.9800 . ?
C14 H14C 0.9800 . ?
C15 H15A 0.9800 . ?
C15 H15B 0.9800 . ?
C15 H15C 0.9800 . ?
C10 C9 1.510(3) . ?
C10 H10A 0.9900 . ?
C10 H10B 0.9900 . ?
C9 H9A 0.9900 . ?
C9 H9B 0.9900 . ?
C12 H12A 0.9800 . ?
C12 H12B 0.9800 . ?
C12 H12C 0.9800 . ?
N2 H2A 0.8800 . ?
N2 H2B 0.8800 . ?
N4 O4 1.2779(13) . ?
N1 H1A 0.8800 . ?
N1 H1B 0.8800 . ?
N3 H3A 0.8800 . ?
N3 H3B 0.8800 . ?

loop_
_geom_hbond_atom_site_label_D
_geom_hbond_atom_site_label_H
_geom_hbond_atom_site_label_A
_geom_hbond_distance_DH
_geom_hbond_distance_HA
_geom_hbond_distance_DA
_geom_hbond_angle_DHA
_geom_hbond_site_symmetry_A
N2 H2A O1 0.88 2.10 2.9602(13) 163.9 3_545
N2 H2B O3 0.88 2.16 2.9471(13) 148.5 8_655
N1 H1A O1 0.88 2.14 3.0156(13) 170.5 .
N1 H1B O2 0.88 2.04 2.9154(12) 171.8 3_545
N3 H3A O3 0.88 2.04 2.8927(13) 161.7 .
N3 H3B O2 0.88 2.09 2.9669(13) 174.2 8_655

loop_
_geom_torsion_atom_site_label_1
_geom_torsion_atom_site_label_2
_geom_torsion_atom_site_label_3
_geom_torsion_atom_site_label_4
_geom_torsion
_geom_torsion_site_symmetry_1
_geom_torsion_site_symmetry_2
_geom_torsion_site_symmetry_3
_geom_torsion_site_symmetry_4
_geom_torsion_publ_flag
O1 S1 C2 C3 104.98(9) . . . . ?
O2 S1 C2 C3 -15.76(10) . . . . ?
O3 S1 C2 C3 -135.98(9) . . . . ?
O1 S1 C2 C4 -71.76(10) . . . . ?
O2 S1 C2 C4 167.51(9) . . . . ?
O3 S1 C2 C4 47.29(10) . . . . ?
C3 C2 C4 C6 -0.27(18) . . . . ?
S1 C2 C4 C6 176.42(9) . . . . ?
C4 C2 C3 C5 0.62(16) . . . . ?
S1 C2 C3 C5 -176.00(8) . . . . ?
C2 C3 C5 C6 179.28(10) . . . 5_565 ?
C2 C3 C5 C5 -0.23(18) . . . 5_565 ?
C2 C4 C6 C5 -0.46(18) . . . 5_565 ?
N4 C7 C8 C9 47.17(17) . . . . ?
C14 C7 C8 C9 165.42(14) . . . . ?
C15 C7 C8 C9 -73.94(17) . . . . ?
N4 C11 C10 C9 -46.18(16) . . . . ?
C12 C11 C10 C9 -164.86(13) . . . . ?
C13 C11 C10 C9 74.34(16) . . . . ?
C11 C10 C9 C8 59.11(18) . . . . ?
C7 C8 C9 C10 -59.46(18) . . . . ?
C12 C11 N4 O4 -46.80(16) . . . . ?
C10 C11 N4 O4 -166.94(12) . . . . ?
C13 C11 N4 O4 70.43(14) . . . . ?
C12 C11 N4 C7 158.08(12) . . . . ?
C10 C11 N4 C7 37.93(15) . . . . ?
C13 C11 N4 C7 -84.70(14) . . . . ?
C14 C7 N4 O4 46.28(14) . . . . ?
C8 C7 N4 O4 166.05(11) . . . . ?
C15 C7 N4 O4 -71.87(14) . . . . ?
C14 C7 N4 C11 -158.48(11) . . . . ?
C8 C7 N4 C11 -38.72(15) . . . . ?
C15 C7 N4 C11 83.37(14) . . . . ?
